data_4033054
loop_
_publ_author_name
'Denisenko, Aleksandr V.'
'Druzhenko, Tetiana'
'Skalenko, Yevhen'
'Samoilenko, Maryna'
'Grygorenko, Oleksandr O.'
'Zozulya, Sergey'
'Mykhailiuk, Pavel K.'

_publ_section_title
;
 Photochemical Synthesis of 3-Azabicyclo[3.2.0]heptanes: Advanced Building
 Blocks for Drug Discovery.
;
_journal_issue 18
_journal_name_full 'The Journal of organic chemistry'
_journal_page_first 9627
_journal_page_last 9636
_journal_paper_doi 10.1021/acs.joc.7b01678
_journal_volume 82
_journal_year 2017
_chemical_formula_sum 'C20 H20 F N O'
_chemical_formula_weight 309.37
_space_group_crystal_system orthorhombic
_space_group_IT_number 19
_space_group_name_Hall 'P 2ac 2ab'
_space_group_name_H-M_alt 'P 21 21 21'
_symmetry_space_group_name_Hall 'P 2ac 2ab'
_symmetry_space_group_name_H-M 'P 21 21 21'
_atom_sites_solution_hydrogens geom
_audit_creation_method SHELXL-2014/7
_cell_angle_alpha 90
_cell_angle_beta 90
_cell_angle_gamma 90
_cell_formula_units_Z 8
_cell_length_a 6.143(3)
_cell_length_b 9.618(3)
_cell_length_c 55.166(13)
_cell_measurement_reflns_used 1768
_cell_measurement_temperature 293(2)
_cell_measurement_theta_max 21.2
_cell_measurement_theta_min 3.3
_cell_volume 3259(2)
_computing_structure_refinement 'SHELXL-2014/7 (Sheldrick, 2014)'
_diffrn_ambient_temperature 293(2)
_diffrn_detector_area_resol_mean 16.1827
_diffrn_measured_fraction_theta_full 0.995
_diffrn_measured_fraction_theta_max 0.996
_diffrn_measurement_device_type 'Xcalibur, Sapphire3'
_diffrn_radiation_type MoK\a
_diffrn_radiation_wavelength 0.71073
_diffrn_reflns_av_R_equivalents 0.2300
_diffrn_reflns_av_unetI/netI 0.1686
_diffrn_reflns_Laue_measured_fraction_full 0.995
_diffrn_reflns_Laue_measured_fraction_max 0.996
_diffrn_reflns_limit_h_max 8
_diffrn_reflns_limit_h_min -6
_diffrn_reflns_limit_k_max 13
_diffrn_reflns_limit_k_min -13
_diffrn_reflns_limit_l_max 77
_diffrn_reflns_limit_l_min -77
_diffrn_reflns_number 33439
_diffrn_reflns_point_group_measured_fraction_full 0.991
_diffrn_reflns_point_group_measured_fraction_max 0.994
_diffrn_reflns_theta_full 25.242
_diffrn_reflns_theta_max 29.999
_diffrn_reflns_theta_min 2.954
_diffrn_source 'Enhance (Mo) X-ray Source'
_exptl_absorpt_coefficient_mu 0.085
_exptl_absorpt_correction_type none
_exptl_crystal_density_diffrn 1.261
_exptl_crystal_description stick
_exptl_crystal_F_000 1312
_exptl_crystal_size_max 0.200
_exptl_crystal_size_mid 0.050
_exptl_crystal_size_min 0.050
_refine_diff_density_max 0.217
_refine_diff_density_min -0.195
_refine_diff_density_rms 0.054
_refine_ls_abs_structure_details
;
 Flack x determined using 661 quotients [(I+)-(I-)]/[(I+)+(I-)]
 (Parsons, Flack and Wagner, Acta Cryst. B69 (2013) 249-259).
;
_refine_ls_abs_structure_Flack -2.2(10)
_refine_ls_extinction_method none
_refine_ls_goodness_of_fit_ref 0.796
_refine_ls_hydrogen_treatment constr
_refine_ls_matrix_type full
_refine_ls_number_parameters 417
_refine_ls_number_reflns 9440
_refine_ls_number_restraints 0
_refine_ls_restrained_S_all 0.796
_refine_ls_R_factor_all 0.1855
_refine_ls_R_factor_gt 0.0755
_refine_ls_shift/su_max 0.000
_refine_ls_shift/su_mean 0.000
_refine_ls_structure_factor_coef Fsqd
_refine_ls_weighting_details 'w=1/[\s^2^(Fo^2^)+(0.0448P)^2^] where P=(Fo^2^+2Fc^2^)/3'
_refine_ls_weighting_scheme calc
_refine_ls_wR_factor_gt 0.1376
_refine_ls_wR_factor_ref 0.1854
_reflns_Friedel_coverage 0.739
_reflns_Friedel_fraction_full 0.986
_reflns_Friedel_fraction_max 0.990
_reflns_number_gt 3165
_reflns_number_total 9440
_reflns_threshold_expression 'I > 2\s(I)'
_cod_data_source_file jo7b01678_si_002.cif
_cod_data_source_block tolm322a_14b
_cod_original_cell_volume 3259.2(19)
_cod_database_code 4033054
_shelx_shelxl_version_number 2014/7
_shelx_space_group_comment
;
The symmetry employed for this shelxl refinement is uniquely defined
by the following loop, which should always be used as a source of
symmetry information in preference to the above space-group names.
They are only intended as comments.
;
_shelx_estimated_absorpt_t_min 0.983
_shelx_estimated_absorpt_t_max 0.996

loop_
_space_group_symop_operation_xyz
'x, y, z'
'-x+1/2, -y, z+1/2'
'-x, y+1/2, -z+1/2'
'x+1/2, -y+1/2, -z'

loop_
_atom_site_label
_atom_site_type_symbol
_atom_site_fract_x
_atom_site_fract_y
_atom_site_fract_z
_atom_site_U_iso_or_equiv
_atom_site_adp_type
_atom_site_occupancy
_atom_site_site_symmetry_order
_atom_site_calc_flag
_atom_site_refinement_flags_posn
_atom_site_refinement_flags_adp
F1A F -0.0493(6) 0.6610(3) 0.55146(5) 0.0964(11) Uani 1 1 d . .
O1A O 0.0804(5) 0.1178(3) 0.43525(7) 0.0796(10) Uani 1 1 d . .
N1A N 0.4127(6) 0.2022(3) 0.42367(7) 0.0591(9) Uani 1 1 d . .
C1A C 0.5902(7) 0.2882(4) 0.43255(9) 0.0650(13) Uani 1 1 d . .
H1AA H 0.6341 0.3562 0.4205 0.078 Uiso 1 1 calc R U
H1AB H 0.7151 0.2320 0.4370 0.078 Uiso 1 1 calc R U
C2A C 0.4907(7) 0.3583(4) 0.45472(9) 0.0632(12) Uani 1 1 d . .
H2A H 0.5927 0.3721 0.4682 0.076 Uiso 1 1 calc R U
C3A C 0.3422(9) 0.4827(4) 0.44978(10) 0.0762(15) Uani 1 1 d . .
H3AA H 0.3188 0.5001 0.4327 0.091 Uiso 1 1 calc R U
H3AB H 0.3879 0.5669 0.4580 0.091 Uiso 1 1 calc R U
C4A C 0.1486(8) 0.4090(4) 0.46222(9) 0.0626(12) Uani 1 1 d . .
H4A H 0.0206 0.4037 0.4516 0.075 Uiso 1 1 calc R U
C5A C 0.2858(7) 0.2742(4) 0.46146(8) 0.0568(11) Uani 1 1 d . .
H5A H 0.2939 0.2220 0.4767 0.068 Uiso 1 1 calc R U
C6A C 0.2425(8) 0.1886(5) 0.43894(9) 0.0629(12) Uani 1 1 d . .
C7A C 0.4232(8) 0.1326(4) 0.40011(8) 0.0619(12) Uani 1 1 d . .
H7A H 0.2898 0.0775 0.3985 0.074 Uiso 1 1 calc R U
C8A C 0.6136(8) 0.0310(5) 0.39967(9) 0.0766(14) Uani 1 1 d . .
H8AA H 0.5934 -0.0382 0.4120 0.115 Uiso 1 1 calc R U
H8AB H 0.7468 0.0804 0.4026 0.115 Uiso 1 1 calc R U
H8AC H 0.6207 -0.0133 0.3841 0.115 Uiso 1 1 calc R U
C9A C 0.4230(8) 0.2386(5) 0.37977(9) 0.0649(12) Uani 1 1 d . .
C10A C 0.5892(10) 0.2544(5) 0.36354(10) 0.0824(15) Uani 1 1 d . .
H10A H 0.7120 0.1983 0.3649 0.099 Uiso 1 1 calc R U
C11A C 0.5798(14) 0.3526(7) 0.34489(12) 0.107(2) Uani 1 1 d . .
H11A H 0.6940 0.3602 0.3339 0.129 Uiso 1 1 calc R U
C12A C 0.4048(18) 0.4360(8) 0.34288(15) 0.122(3) Uani 1 1 d . .
H12A H 0.3992 0.5032 0.3308 0.146 Uiso 1 1 calc R U
C13A C 0.2341(15) 0.4215(7) 0.35889(15) 0.118(3) Uani 1 1 d . .
H13A H 0.1115 0.4776 0.3574 0.142 Uiso 1 1 calc R U
C14A C 0.2446(9) 0.3246(5) 0.37703(11) 0.0869(17) Uani 1 1 d . .
H14A H 0.1286 0.3164 0.3878 0.104 Uiso 1 1 calc R U
C15A C 0.0949(7) 0.4696(4) 0.48655(8) 0.0546(10) Uani 1 1 d . .
C16A C -0.0846(8) 0.5553(4) 0.48904(9) 0.0636(12) Uani 1 1 d . .
H16A H -0.1745 0.5696 0.4757 0.076 Uiso 1 1 calc R U
C17A C -0.1350(8) 0.6205(5) 0.51068(9) 0.0685(13) Uani 1 1 d . .
H17A H -0.2562 0.6779 0.5121 0.082 Uiso 1 1 calc R U
C18A C -0.0011(9) 0.5976(4) 0.52982(9) 0.0680(13) Uani 1 1 d . .
C19A C 0.1808(9) 0.5169(5) 0.52866(9) 0.0717(13) Uani 1 1 d . .
H19A H 0.2716 0.5062 0.5420 0.086 Uiso 1 1 calc R U
C20A C 0.2257(8) 0.4511(5) 0.50681(9) 0.0675(13) Uani 1 1 d . .
H20A H 0.3466 0.3933 0.5057 0.081 Uiso 1 1 calc R U
F1B F 0.2702(6) 0.8766(3) 0.57000(6) 0.1027(11) Uani 1 1 d . .
O1B O 0.9806(6) 0.7399(3) 0.69189(6) 0.0842(11) Uani 1 1 d . .
N1B N 0.8585(6) 0.5230(4) 0.70165(7) 0.0594(9) Uani 1 1 d . .
C1B C 0.7293(9) 0.4091(5) 0.69135(10) 0.0752(14) Uani 1 1 d . .
H1BA H 0.6160 0.3800 0.7025 0.090 Uiso 1 1 calc R U
H1BB H 0.8206 0.3298 0.6875 0.090 Uiso 1 1 calc R U
C2B C 0.6315(9) 0.4723(5) 0.66832(9) 0.0726(14) Uani 1 1 d . .
H2B H 0.6251 0.4082 0.6545 0.087 Uiso 1 1 calc R U
C3B C 0.4275(8) 0.5619(6) 0.67148(9) 0.0780(15) Uani 1 1 d . .
H3BA H 0.3834 0.5732 0.6882 0.094 Uiso 1 1 calc R U
H3BB H 0.3058 0.5321 0.6615 0.094 Uiso 1 1 calc R U
C4B C 0.5502(8) 0.6887(5) 0.66114(8) 0.0629(12) Uani 1 1 d . .
H4B H 0.5476 0.7668 0.6725 0.075 Uiso 1 1 calc R U
C5B C 0.7626(8) 0.6046(5) 0.66352(9) 0.0651(12) Uani 1 1 d . .
H5B H 0.8545 0.6026 0.6490 0.078 Uiso 1 1 calc R U
C6B C 0.8800(8) 0.6333(5) 0.68687(9) 0.0656(12) Uani 1 1 d . .
C7B C 0.9598(8) 0.5142(5) 0.72514(9) 0.0681(13) Uani 1 1 d . .
H7B H 1.0546 0.5956 0.7267 0.082 Uiso 1 1 calc R U
C8B C 1.1067(9) 0.3857(5) 0.72688(11) 0.0916(17) Uani 1 1 d . .
H8BA H 1.2013 0.3824 0.7130 0.137 Uiso 1 1 calc R U
H8BB H 1.0184 0.3034 0.7273 0.137 Uiso 1 1 calc R U
H8BC H 1.1925 0.3909 0.7414 0.137 Uiso 1 1 calc R U
C9B C 0.7937(8) 0.5232(5) 0.74550(9) 0.0616(11) Uani 1 1 d . .
C10B C 0.8119(11) 0.4523(5) 0.76700(9) 0.0799(15) Uani 1 1 d . .
H10B H 0.9295 0.3929 0.7693 0.096 Uiso 1 1 calc R U
C11B C 0.6638(14) 0.4663(6) 0.78502(11) 0.104(2) Uani 1 1 d . .
H11B H 0.6813 0.4163 0.7993 0.124 Uiso 1 1 calc R U
C12B C 0.4899(12) 0.5523(7) 0.78247(11) 0.101(2) Uani 1 1 d . .
H12B H 0.3892 0.5616 0.7949 0.121 Uiso 1 1 calc R U
C13B C 0.4646(10) 0.6254(6) 0.76122(11) 0.0920(17) Uani 1 1 d . .
H13B H 0.3449 0.6835 0.7591 0.110 Uiso 1 1 calc R U
C14B C 0.6172(9) 0.6125(5) 0.74306(9) 0.0745(14) Uani 1 1 d . .
H14B H 0.6017 0.6643 0.7289 0.089 Uiso 1 1 calc R U
C15B C 0.4795(8) 0.7336(4) 0.63624(8) 0.0610(11) Uani 1 1 d . .
C16B C 0.2848(8) 0.8046(5) 0.63389(9) 0.0698(13) Uani 1 1 d . .
H16B H 0.1995 0.8199 0.6476 0.084 Uiso 1 1 calc R U
C17B C 0.2143(9) 0.8533(5) 0.61166(10) 0.0765(14) Uani 1 1 d . .
H17B H 0.0843 0.9023 0.6103 0.092 Uiso 1 1 calc R U
C18B C 0.3397(9) 0.8279(5) 0.59170(9) 0.0709(13) Uani 1 1 d . .
C19B C 0.5273(9) 0.7568(5) 0.59292(9) 0.0776(14) Uani 1 1 d . .
H19B H 0.6091 0.7403 0.5790 0.093 Uiso 1 1 calc R U
C20B C 0.5977(9) 0.7079(5) 0.61545(9) 0.0735(13) Uani 1 1 d . .
H20B H 0.7263 0.6572 0.6165 0.088 Uiso 1 1 calc R U

loop_
_atom_site_aniso_label
_atom_site_aniso_U_11
_atom_site_aniso_U_22
_atom_site_aniso_U_33
_atom_site_aniso_U_23
_atom_site_aniso_U_13
_atom_site_aniso_U_12
F1A 0.133(3) 0.0878(18) 0.068(2) -0.0183(16) 0.006(2) 0.023(2)
O1A 0.0580(19) 0.079(2) 0.102(3) -0.020(2) 0.0074(19) -0.0139(18)
N1A 0.050(2) 0.059(2) 0.068(2) -0.0185(19) 0.0050(18) -0.0069(18)
C1A 0.048(2) 0.062(2) 0.086(4) -0.014(3) 0.009(2) -0.010(2)
C2A 0.055(3) 0.063(3) 0.071(3) -0.015(2) 0.004(2) -0.005(2)
C3A 0.090(4) 0.058(2) 0.081(4) -0.003(3) 0.023(3) 0.003(3)
C4A 0.059(3) 0.068(3) 0.061(3) -0.004(2) 0.002(2) 0.008(2)
C5A 0.053(2) 0.057(2) 0.060(3) -0.004(2) 0.006(2) 0.002(2)
C6A 0.054(3) 0.057(2) 0.078(3) -0.005(2) 0.005(2) 0.000(2)
C7A 0.062(3) 0.056(2) 0.068(3) -0.017(2) 0.000(2) -0.001(2)
C8A 0.084(3) 0.069(3) 0.077(4) -0.007(3) -0.005(3) 0.014(3)
C9A 0.067(3) 0.059(2) 0.069(3) -0.008(2) -0.015(3) 0.003(2)
C10A 0.093(4) 0.078(3) 0.077(4) -0.001(3) -0.005(3) 0.004(3)
C11A 0.146(6) 0.101(5) 0.076(4) 0.008(4) -0.024(4) -0.029(5)
C12A 0.178(9) 0.083(4) 0.104(6) 0.007(4) -0.063(6) -0.021(6)
C13A 0.146(7) 0.066(4) 0.142(7) -0.013(4) -0.074(6) 0.028(4)
C14A 0.080(4) 0.072(3) 0.108(5) -0.018(3) -0.021(3) 0.015(3)
C15A 0.050(2) 0.055(2) 0.059(3) -0.002(2) 0.002(2) 0.001(2)
C16A 0.063(3) 0.063(2) 0.065(3) -0.008(2) -0.002(2) 0.002(2)
C17A 0.072(3) 0.063(3) 0.071(3) -0.012(3) 0.003(3) 0.018(2)
C18A 0.084(3) 0.054(2) 0.065(3) -0.010(2) 0.008(3) 0.004(3)
C19A 0.084(3) 0.074(3) 0.056(3) 0.002(3) -0.006(3) 0.011(3)
C20A 0.060(3) 0.073(3) 0.069(3) -0.002(3) -0.003(2) 0.015(2)
F1B 0.120(3) 0.115(2) 0.073(2) 0.0236(19) -0.010(2) 0.015(2)
O1B 0.094(3) 0.076(2) 0.083(3) 0.0141(19) -0.016(2) -0.028(2)
N1B 0.066(2) 0.0590(19) 0.053(2) -0.0009(18) -0.0024(19) -0.0037(19)
C1B 0.083(3) 0.057(2) 0.085(4) -0.008(3) -0.002(3) -0.003(3)
C2B 0.086(4) 0.069(3) 0.064(3) -0.008(3) 0.006(3) -0.008(3)
C3B 0.060(3) 0.113(4) 0.061(3) 0.006(3) 0.007(3) -0.003(3)
C4B 0.068(3) 0.070(3) 0.051(3) -0.002(2) 0.006(2) 0.011(3)
C5B 0.062(3) 0.075(3) 0.059(3) -0.007(2) 0.005(2) -0.001(3)
C6B 0.066(3) 0.071(3) 0.060(3) 0.004(3) 0.002(3) -0.002(3)
C7B 0.064(3) 0.069(3) 0.072(3) 0.013(3) -0.007(3) -0.001(2)
C8B 0.068(3) 0.094(3) 0.112(5) 0.023(4) 0.011(3) 0.013(3)
C9B 0.064(3) 0.063(2) 0.058(3) 0.004(2) -0.002(2) -0.005(2)
C10B 0.105(4) 0.076(3) 0.059(3) 0.008(3) -0.007(3) 0.004(3)
C11B 0.149(6) 0.097(4) 0.065(4) 0.011(4) 0.010(4) -0.002(5)
C12B 0.117(5) 0.123(5) 0.062(4) -0.018(4) 0.028(4) -0.003(5)
C13B 0.091(4) 0.114(4) 0.071(4) -0.019(4) -0.001(3) 0.017(4)
C14B 0.081(4) 0.087(3) 0.056(3) -0.002(3) -0.004(3) 0.003(3)
C15B 0.062(3) 0.060(3) 0.060(3) -0.006(2) 0.003(2) 0.002(2)
C16B 0.068(3) 0.077(3) 0.064(3) 0.000(3) 0.008(3) 0.003(3)
C17B 0.075(3) 0.074(3) 0.081(4) 0.005(3) 0.003(3) 0.012(3)
C18B 0.082(3) 0.071(3) 0.060(3) 0.004(3) -0.003(3) -0.001(3)
C19B 0.087(4) 0.088(3) 0.058(3) 0.002(3) 0.012(3) 0.015(3)
C20B 0.078(3) 0.083(3) 0.060(3) -0.001(3) 0.003(3) 0.018(3)

loop_
_atom_type_symbol
_atom_type_description
_atom_type_scat_dispersion_real
_atom_type_scat_dispersion_imag
_atom_type_scat_source
C C 0.0033 0.0016 'International Tables Vol C Tables 4.2.6.8 and 6.1.1.4'
H H 0.0000 0.0000 'International Tables Vol C Tables 4.2.6.8 and 6.1.1.4'
N N 0.0061 0.0033 'International Tables Vol C Tables 4.2.6.8 and 6.1.1.4'
O O 0.0106 0.0060 'International Tables Vol C Tables 4.2.6.8 and 6.1.1.4'
F F 0.0171 0.0103 'International Tables Vol C Tables 4.2.6.8 and 6.1.1.4'

loop_
_geom_angle_atom_site_label_1
_geom_angle_atom_site_label_2
_geom_angle_atom_site_label_3
_geom_angle
C6A N1A C1A 115.2(4)
C6A N1A C7A 123.0(4)
C1A N1A C7A 121.8(4)
N1A C1A C2A 102.8(3)
C1A C2A C3A 116.2(4)
C1A C2A C5A 106.8(3)
C3A C2A C5A 88.1(3)
C2A C3A C4A 91.2(3)
C15A C4A C3A 112.9(4)
C15A C4A C5A 118.0(4)
C3A C4A C5A 87.3(3)
C6A C5A C2A 103.4(4)
C6A C5A C4A 112.5(4)
C2A C5A C4A 90.7(3)
O1A C6A N1A 125.5(5)
O1A C6A C5A 125.6(4)
N1A C6A C5A 108.9(4)
N1A C7A C9A 110.5(3)
N1A C7A C8A 110.0(4)
C9A C7A C8A 114.8(4)
C10A C9A C14A 117.0(5)
C10A C9A C7A 124.0(5)
C14A C9A C7A 119.0(5)
C9A C10A C11A 121.8(6)
C12A C11A C10A 119.8(8)
C11A C12A C13A 119.6(8)
C14A C13A C12A 120.1(7)
C13A C14A C9A 121.7(7)
C16A C15A C20A 117.2(4)
C16A C15A C4A 119.7(4)
C20A C15A C4A 123.0(4)
C17A C16A C15A 122.3(5)
C18A C17A C16A 117.5(4)
C17A C18A C19A 123.6(5)
C17A C18A F1A 118.3(4)
C19A C18A F1A 118.1(5)
C18A C19A C20A 117.6(5)
C15A C20A C19A 121.7(4)
C6B N1B C7B 123.4(4)
C6B N1B C1B 114.1(4)
C7B N1B C1B 122.5(4)
N1B C1B C2B 103.7(4)
C5B C2B C3B 89.0(3)
C5B C2B C1B 105.5(4)
C3B C2B C1B 116.8(4)
C2B C3B C4B 90.2(4)
C15B C4B C5B 118.2(4)
C15B C4B C3B 115.1(4)
C5B C4B C3B 88.1(3)
C6B C5B C2B 104.9(4)
C6B C5B C4B 112.5(4)
C2B C5B C4B 90.3(4)
O1B C6B N1B 124.8(5)
O1B C6B C5B 126.0(4)
N1B C6B C5B 109.2(4)
N1B C7B C9B 111.8(4)
N1B C7B C8B 111.0(4)
C9B C7B C8B 113.3(4)
C10B C9B C14B 117.0(5)
C10B C9B C7B 123.8(5)
C14B C9B C7B 119.2(4)
C11B C10B C9B 122.1(6)
C10B C11B C12B 120.8(6)
C11B C12B C13B 119.3(6)
C12B C13B C14B 119.7(6)
C13B C14B C9B 121.1(5)
C20B C15B C16B 117.7(4)
C20B C15B C4B 123.8(4)
C16B C15B C4B 118.5(4)
C17B C16B C15B 121.4(5)
C18B C17B C16B 118.5(5)
C19B C18B F1B 119.4(5)
C19B C18B C17B 122.4(5)
F1B C18B C17B 118.2(5)
C18B C19B C20B 118.8(5)
C15B C20B C19B 121.1(5)

loop_
_geom_bond_atom_site_label_1
_geom_bond_atom_site_label_2
_geom_bond_distance
F1A C18A 1.373(5)
O1A C6A 1.223(5)
N1A C6A 1.349(5)
N1A C1A 1.453(5)
N1A C7A 1.463(5)
C1A C2A 1.525(6)
C2A C3A 1.528(6)
C2A C5A 1.542(6)
C3A C4A 1.545(6)
C4A C15A 1.499(6)
C4A C5A 1.547(6)
C5A C6A 1.514(6)
C7A C9A 1.516(6)
C7A C8A 1.525(6)
C9A C10A 1.367(7)
C9A C14A 1.382(7)
C10A C11A 1.398(7)
C11A C12A 1.346(10)
C12A C13A 1.378(11)
C13A C14A 1.369(9)
C15A C16A 1.384(6)
C15A C20A 1.388(6)
C16A C17A 1.383(6)
C17A C18A 1.356(7)
C18A C19A 1.362(7)
C19A C20A 1.389(6)
F1B C18B 1.355(5)
O1B C6B 1.229(5)
N1B C6B 1.344(5)
N1B C7B 1.440(6)
N1B C1B 1.467(5)
C1B C2B 1.531(7)
C2B C5B 1.530(6)
C2B C3B 1.531(7)
C3B C4B 1.543(6)
C4B C15B 1.504(6)
C4B C5B 1.541(6)
C5B C6B 1.502(6)
C7B C9B 1.520(7)
C7B C8B 1.533(6)
C9B C10B 1.372(6)
C9B C14B 1.390(6)
C10B C11B 1.354(8)
C11B C12B 1.358(8)
C12B C13B 1.376(8)
C13B C14B 1.378(7)
C15B C20B 1.380(6)
C15B C16B 1.384(6)
C16B C17B 1.382(6)
C17B C18B 1.366(7)
C18B C19B 1.342(7)
C19B C20B 1.398(6)

loop_
_geom_torsion_atom_site_label_1
_geom_torsion_atom_site_label_2
_geom_torsion_atom_site_label_3
_geom_torsion_atom_site_label_4
_geom_torsion
C6A N1A C1A C2A -12.0(5)
C7A N1A C1A C2A 169.8(4)
N1A C1A C2A C3A -79.4(4)
N1A C1A C2A C5A 16.9(5)
C1A C2A C3A C4A 120.3(4)
C5A C2A C3A C4A 12.5(4)
C2A C3A C4A C15A 106.8(4)
C2A C3A C4A C5A -12.5(4)
C1A C2A C5A C6A -16.1(5)
C3A C2A C5A C6A 100.8(4)
C1A C2A C5A C4A -129.4(4)
C3A C2A C5A C4A -12.5(4)
C15A C4A C5A C6A 153.1(4)
C3A C4A C5A C6A -92.4(4)
C15A C4A C5A C2A -102.2(4)
C3A C4A C5A C2A 12.4(4)
C1A N1A C6A O1A -177.7(4)
C7A N1A C6A O1A 0.4(7)
C1A N1A C6A C5A 1.8(5)
C7A N1A C6A C5A 180.0(4)
C2A C5A C6A O1A -171.3(4)
C4A C5A C6A O1A -74.9(6)
C2A C5A C6A N1A 9.1(5)
C4A C5A C6A N1A 105.5(4)
C6A N1A C7A C9A 115.4(5)
C1A N1A C7A C9A -66.6(5)
C6A N1A C7A C8A -116.9(5)
C1A N1A C7A C8A 61.2(5)
N1A C7A C9A C10A 118.3(5)
C8A C7A C9A C10A -6.7(6)
N1A C7A C9A C14A -62.3(5)
C8A C7A C9A C14A 172.7(4)
C14A C9A C10A C11A -0.3(8)
C7A C9A C10A C11A 179.1(4)
C9A C10A C11A C12A 1.1(9)
C10A C11A C12A C13A -1.6(10)
C11A C12A C13A C14A 1.3(11)
C12A C13A C14A C9A -0.5(10)
C10A C9A C14A C13A 0.0(8)
C7A C9A C14A C13A -179.5(5)
C3A C4A C15A C16A 103.9(5)
C5A C4A C15A C16A -156.6(4)
C3A C4A C15A C20A -71.8(6)
C5A C4A C15A C20A 27.7(6)
C20A C15A C16A C17A -0.2(7)
C4A C15A C16A C17A -176.2(4)
C15A C16A C17A C18A -0.1(7)
C16A C17A C18A C19A 1.4(8)
C16A C17A C18A F1A -179.7(4)
C17A C18A C19A C20A -2.3(7)
F1A C18A C19A C20A 178.8(4)
C16A C15A C20A C19A -0.7(7)
C4A C15A C20A C19A 175.1(4)
C18A C19A C20A C15A 1.9(7)
C6B N1B C1B C2B -9.7(5)
C7B N1B C1B C2B 172.6(4)
N1B C1B C2B C5B 15.4(5)
N1B C1B C2B C3B -81.5(5)
C5B C2B C3B C4B 11.7(4)
C1B C2B C3B C4B 118.6(4)
C2B C3B C4B C15B 108.8(4)
C2B C3B C4B C5B -11.6(4)
C3B C2B C5B C6B 101.7(4)
C1B C2B C5B C6B -15.8(5)
C3B C2B C5B C4B -11.7(4)
C1B C2B C5B C4B -129.3(4)
C15B C4B C5B C6B 147.7(4)
C3B C4B C5B C6B -94.7(4)
C15B C4B C5B C2B -106.0(4)
C3B C4B C5B C2B 11.6(4)
C7B N1B C6B O1B -2.6(7)
C1B N1B C6B O1B 179.7(5)
C7B N1B C6B C5B 177.3(4)
C1B N1B C6B C5B -0.4(5)
C2B C5B C6B O1B -169.7(5)
C4B C5B C6B O1B -73.0(6)
C2B C5B C6B N1B 10.4(5)
C4B C5B C6B N1B 107.1(4)
C6B N1B C7B C9B 109.9(5)
C1B N1B C7B C9B -72.5(5)
C6B N1B C7B C8B -122.5(5)
C1B N1B C7B C8B 55.0(6)
N1B C7B C9B C10B 145.4(5)
C8B C7B C9B C10B 19.1(7)
N1B C7B C9B C14B -37.6(6)
C8B C7B C9B C14B -163.9(4)
C14B C9B C10B C11B 1.0(8)
C7B C9B C10B C11B 178.0(5)
C9B C10B C11B C12B -0.2(10)
C10B C11B C12B C13B 0.2(10)
C11B C12B C13B C14B -1.1(9)
C12B C13B C14B C9B 2.0(8)
C10B C9B C14B C13B -1.9(7)
C7B C9B C14B C13B -179.0(5)
C5B C4B C15B C20B -2.2(7)
C3B C4B C15B C20B -104.4(5)
C5B C4B C15B C16B 177.6(4)
C3B C4B C15B C16B 75.5(5)
C20B C15B C16B C17B -2.5(7)
C4B C15B C16B C17B 177.6(5)
C15B C16B C17B C18B 1.1(7)
C16B C17B C18B C19B 0.4(8)
C16B C17B C18B F1B -179.6(4)
F1B C18B C19B C20B 179.6(4)
C17B C18B C19B C20B -0.5(8)
C16B C15B C20B C19B 2.5(7)
C4B C15B C20B C19B -177.7(5)
C18B C19B C20B C15B -1.0(8)
